data_7712595
loop_
_publ_author_name
'Gomes, Pedro T.'
'Fialho, Carina B.'
'Cruz, Tiago Carpinteiro'
'Rodrigues, Ana I.'
'Calhorda, Maria Jos\'e'
'Vieira Ferreira, Lu\'is Filipe Filipe'
'Pander, Piotr Henryk'
'Dias, Fernando B.'
'Morgado, Jorge'
'Ma\,canita, Ant\'onio L.'

_publ_section_title
;
 9-Borafluoren-9-yl and diphenylboron tetracoordinate complexes of F- and
 Cl-substituted 8-quinolinolato ligands: synthesis, molecular and
 electronic structures, fluorescence and application in OLED devices
;
_journal_name_full 'Dalton Transactions'
_journal_paper_doi 10.1039/D3DT00496A
_journal_year 2023
_chemical_formula_moiety 'C21 H13 B Cl N O'
_chemical_formula_sum 'C21 H13 B Cl N O'
_chemical_formula_weight 341.58
_space_group_crystal_system monoclinic
_space_group_IT_number 14
_space_group_name_Hall '-P 2ybc'
_space_group_name_H-M_alt 'P 1 21/c 1'
_atom_sites_solution_hydrogens geom
_audit_creation_method SHELXL-2018/3
_audit_update_record
;
2023-01-06 deposited with the CCDC.	2023-03-10 downloaded from the CCDC.
;
_cell_angle_alpha 90
_cell_angle_beta 96.18(2)
_cell_angle_gamma 90
_cell_formula_units_Z 4
_cell_length_a 15.216(12)
_cell_length_b 7.888(6)
_cell_length_c 13.809(11)
_cell_measurement_reflns_used 227
_cell_measurement_temperature 150
_cell_measurement_theta_max 15.61
_cell_measurement_theta_min 3.12
_cell_volume 1648(2)
_computing_cell_refinement 'Bruker SAINT'
_computing_data_collection 'Bruker APEX2'
_computing_data_reduction 'Bruker SAINT'
_computing_molecular_graphics enCIFer
_computing_publication_material ORTEP
_computing_structure_refinement 'SHELXL-2018/3 (Sheldrick, 2018)'
_computing_structure_solution 'SHELXT 2018/3 (Sheldrick, 2018)'
_diffrn_ambient_temperature 150
_diffrn_measured_fraction_theta_full 0.947
_diffrn_measured_fraction_theta_max 0.938
_diffrn_measurement_device_type 'Bruker APEX-II CCD'
_diffrn_measurement_method '\f and \w scans'
_diffrn_radiation_type MoK\a
_diffrn_radiation_wavelength 0.71073
_diffrn_reflns_av_R_equivalents 0.1912
_diffrn_reflns_av_unetI/netI 0.3942
_diffrn_reflns_Laue_measured_fraction_full 0.947
_diffrn_reflns_Laue_measured_fraction_max 0.938
_diffrn_reflns_limit_h_max 18
_diffrn_reflns_limit_h_min -15
_diffrn_reflns_limit_k_max 7
_diffrn_reflns_limit_k_min -9
_diffrn_reflns_limit_l_max 16
_diffrn_reflns_limit_l_min -12
_diffrn_reflns_number 5431
_diffrn_reflns_point_group_measured_fraction_full 0.947
_diffrn_reflns_point_group_measured_fraction_max 0.938
_diffrn_reflns_theta_full 25.242
_diffrn_reflns_theta_max 25.646
_diffrn_reflns_theta_min 2.693
_exptl_absorpt_coefficient_mu 0.239
_exptl_absorpt_correction_type none
_exptl_crystal_colour yellow
_exptl_crystal_density_diffrn 1.377
_exptl_crystal_description prism
_exptl_crystal_F_000 704
_exptl_crystal_size_max 0.10
_exptl_crystal_size_mid 0.05
_exptl_crystal_size_min 0.05
_refine_diff_density_max 0.611
_refine_diff_density_min -0.351
_refine_diff_density_rms 0.086
_refine_ls_extinction_method none
_refine_ls_goodness_of_fit_ref 0.952
_refine_ls_hydrogen_treatment constr
_refine_ls_matrix_type full
_refine_ls_number_parameters 226
_refine_ls_number_reflns 2943
_refine_ls_number_restraints 0
_refine_ls_restrained_S_all 0.952
_refine_ls_R_factor_all 0.3331
_refine_ls_R_factor_gt 0.1131
_refine_ls_shift/su_max 0.000
_refine_ls_shift/su_mean 0.000
_refine_ls_structure_factor_coef Fsqd
_refine_ls_weighting_details 'w=1/[\s^2^(Fo^2^)+(0.0896P)^2^] where P=(Fo^2^+2Fc^2^)/3'
_refine_ls_weighting_scheme calc
_refine_ls_wR_factor_gt 0.2007
_refine_ls_wR_factor_ref 0.2928
_reflns_Friedel_coverage 0.000
_reflns_number_gt 849
_reflns_number_total 2943
_reflns_threshold_expression 'I > 2\s(I)'
_cod_data_source_file d3dt00496a3.cif
_cod_data_source_block 3c
_cod_original_sg_symbol_H-M 'P 21/c'
_cod_database_code 7712595
_shelx_shelxl_version_number 2018/3
_shelx_space_group_comment
;
The symmetry employed for this shelxl refinement is uniquely defined
by the following loop, which should always be used as a source of
symmetry information in preference to the above space-group names.
They are only intended as comments.
;

loop_
_space_group_symop_operation_xyz
'x, y, z'
'-x, y+1/2, -z+1/2'
'-x, -y, -z'
'x, -y-1/2, z-1/2'

loop_
_atom_site_label
_atom_site_type_symbol
_atom_site_fract_x
_atom_site_fract_y
_atom_site_fract_z
_atom_site_U_iso_or_equiv
_atom_site_adp_type
_atom_site_occupancy
_atom_site_site_symmetry_order
_atom_site_calc_flag
_atom_site_refinement_flags_posn
_atom_site_refinement_flags_adp
_atom_site_refinement_flags_occupancy
_atom_site_disorder_assembly
_atom_site_disorder_group
Cl1 Cl 0.07552(18) 0.1750(3) 0.8956(2) 0.0518(10) Uani 1 1 d . . . . .
O1 O -0.1341(4) -0.4512(8) 0.8348(5) 0.0368(19) Uani 1 1 d . . . . .
N1 N -0.2081(5) -0.1905(10) 0.8640(6) 0.037(2) Uani 1 1 d . . . . .
C20 C -0.0777(6) -0.3174(13) 0.8447(6) 0.033(3) Uani 1 1 d . . . . .
C16 C -0.0783(6) -0.0056(12) 0.8758(7) 0.032(3) Uani 1 1 d . . . . .
C18 C 0.0574(7) -0.1626(13) 0.8600(7) 0.038(3) Uani 1 1 d . . . . .
H18 H 0.118400 -0.161342 0.859274 0.045 Uiso 1 1 calc R U . . .
C17 C 0.0163(7) -0.0135(14) 0.8758(7) 0.040(3) Uani 1 1 d . . . . .
C9 C -0.4720(7) -0.4673(14) 0.6526(9) 0.053(3) Uani 1 1 d . . . . .
H9 H -0.525511 -0.485602 0.614817 0.064 Uiso 1 1 calc R U . . .
C19 C 0.0129(6) -0.3199(14) 0.8446(7) 0.045(3) Uani 1 1 d . . . . .
H19 H 0.043257 -0.419770 0.834968 0.054 Uiso 1 1 calc R U . . .
C1 C -0.2660(6) -0.4749(11) 0.9421(8) 0.035(3) Uani 1 1 d . . . . .
C7 C -0.3785(7) -0.4878(12) 0.8081(8) 0.041(3) Uani 1 1 d . . . . .
C15 C -0.1345(7) 0.1300(12) 0.8925(8) 0.045(3) Uani 1 1 d . . . . .
H15 H -0.111315 0.238611 0.901880 0.054 Uiso 1 1 calc R U . . .
C6 C -0.3551(6) -0.5271(13) 0.9108(9) 0.040(3) Uani 1 1 d . . . . .
C2 C -0.2317(7) -0.5070(12) 1.0370(8) 0.042(3) Uani 1 1 d . . . . .
H2 H -0.174056 -0.474043 1.057698 0.050 Uiso 1 1 calc R U . . .
C8 C -0.4627(7) -0.5115(13) 0.7487(10) 0.052(3) Uani 1 1 d . . . . .
H8 H -0.510507 -0.557118 0.776484 0.062 Uiso 1 1 calc R U . . .
C21 C -0.1183(6) -0.1624(13) 0.8621(7) 0.034(3) Uani 1 1 d . . . . .
C13 C -0.2579(7) -0.0601(14) 0.8806(7) 0.048(3) Uani 1 1 d . . . . .
H13 H -0.318137 -0.076990 0.882962 0.058 Uiso 1 1 calc R U . . .
C12 C -0.3092(6) -0.4170(11) 0.7638(8) 0.031(3) Uani 1 1 d . . . . .
C10 C -0.4031(7) -0.3965(14) 0.6118(9) 0.056(3) Uani 1 1 d . . . . .
H10 H -0.411569 -0.360186 0.547410 0.067 Uiso 1 1 calc R U . . .
C4 C -0.3676(8) -0.6356(14) 1.0710(10) 0.062(4) Uani 1 1 d . . . . .
H4 H -0.401144 -0.690628 1.113859 0.075 Uiso 1 1 calc R U . . .
C11 C -0.3180(6) -0.3766(12) 0.6657(8) 0.043(3) Uani 1 1 d . . . . .
H11 H -0.270048 -0.337675 0.635623 0.051 Uiso 1 1 calc R U . . .
C14 C -0.2234(7) 0.1034(13) 0.8951(8) 0.050(3) Uani 1 1 d . . . . .
H14 H -0.260354 0.193436 0.906307 0.060 Uiso 1 1 calc R U . . .
B1 B -0.2267(7) -0.3902(14) 0.8507(9) 0.037(3) Uani 1 1 d . . . . .
C5 C -0.4035(7) -0.6018(14) 0.9763(9) 0.053(3) Uani 1 1 d . . . . .
H5 H -0.461995 -0.630861 0.957208 0.064 Uiso 1 1 calc R U . . .
C3 C -0.2808(8) -0.5868(14) 1.1017(8) 0.054(3) Uani 1 1 d . . . . .
H3 H -0.256447 -0.607996 1.165200 0.065 Uiso 1 1 calc R U . . .

loop_
_atom_site_aniso_label
_atom_site_aniso_U_11
_atom_site_aniso_U_22
_atom_site_aniso_U_33
_atom_site_aniso_U_23
_atom_site_aniso_U_13
_atom_site_aniso_U_12
Cl1 0.0394(18) 0.0507(19) 0.060(2) 0.0014(15) -0.0207(14) -0.0195(15)
O1 0.021(4) 0.027(4) 0.058(5) -0.003(3) -0.012(3) 0.005(3)
N1 0.026(5) 0.031(6) 0.052(6) -0.001(4) -0.009(4) -0.005(4)
C20 0.021(6) 0.039(7) 0.034(7) 0.007(5) -0.015(4) -0.004(6)
C16 0.019(6) 0.021(6) 0.051(7) 0.004(5) -0.012(5) -0.009(5)
C18 0.029(6) 0.043(7) 0.038(7) 0.003(5) -0.009(5) -0.012(6)
C17 0.047(8) 0.042(7) 0.028(7) -0.005(5) -0.013(5) -0.008(6)
C9 0.025(7) 0.064(9) 0.063(10) -0.015(7) -0.028(6) -0.001(6)
C19 0.026(6) 0.046(8) 0.059(8) -0.001(6) -0.014(5) 0.004(5)
C1 0.021(6) 0.018(6) 0.062(9) -0.013(5) -0.012(6) -0.004(4)
C7 0.041(7) 0.025(6) 0.055(8) 0.009(5) -0.003(6) 0.006(5)
C15 0.045(8) 0.014(6) 0.073(9) -0.007(5) -0.008(6) -0.003(5)
C6 0.016(6) 0.040(7) 0.065(9) -0.002(6) 0.001(6) 0.002(5)
C2 0.044(7) 0.027(7) 0.050(8) -0.002(5) -0.011(6) 0.004(5)
C8 0.019(6) 0.038(8) 0.095(11) -0.012(7) -0.013(7) 0.005(5)
C21 0.024(6) 0.041(8) 0.035(7) -0.001(5) -0.007(5) 0.011(6)
C13 0.029(7) 0.055(9) 0.058(8) -0.016(6) -0.012(5) 0.025(6)
C12 0.028(6) 0.010(6) 0.058(8) -0.005(5) 0.007(6) -0.006(4)
C10 0.035(8) 0.056(8) 0.068(9) -0.003(7) -0.027(7) 0.013(6)
C4 0.062(10) 0.036(8) 0.094(12) -0.001(7) 0.032(8) -0.014(6)
C11 0.026(6) 0.043(8) 0.058(8) -0.001(6) 0.000(5) -0.005(5)
C14 0.024(7) 0.025(7) 0.095(10) -0.002(6) -0.025(6) 0.007(5)
B1 0.024(7) 0.017(7) 0.067(10) -0.009(6) -0.005(6) 0.008(5)
C5 0.034(7) 0.060(9) 0.063(9) 0.007(7) -0.009(7) 0.013(6)
C3 0.066(9) 0.042(8) 0.052(9) 0.004(6) -0.001(7) 0.016(7)

loop_
_atom_type_symbol
_atom_type_description
_atom_type_scat_dispersion_real
_atom_type_scat_dispersion_imag
_atom_type_scat_source
C C 0.0033 0.0016 'International Tables Vol C Tables 4.2.6.8 and 6.1.1.4'
H H 0.0000 0.0000 'International Tables Vol C Tables 4.2.6.8 and 6.1.1.4'
B B 0.0013 0.0007 'International Tables Vol C Tables 4.2.6.8 and 6.1.1.4'
N N 0.0061 0.0033 'International Tables Vol C Tables 4.2.6.8 and 6.1.1.4'
O O 0.0106 0.0060 'International Tables Vol C Tables 4.2.6.8 and 6.1.1.4'
Cl Cl 0.1484 0.1585 'International Tables Vol C Tables 4.2.6.8 and 6.1.1.4'

loop_
_geom_angle_atom_site_label_1
_geom_angle_atom_site_label_2
_geom_angle_atom_site_label_3
_geom_angle
_geom_angle_site_symmetry_1
_geom_angle_site_symmetry_3
_geom_angle_publ_flag
C20 O1 B1 108.9(7) . . ?
C13 N1 C21 117.8(9) . . ?
C13 N1 B1 133.7(9) . . ?
C21 N1 B1 108.4(8) . . ?
O1 C20 C19 127.5(10) . . ?
O1 C20 C21 114.2(8) . . ?
C19 C20 C21 118.1(9) . . ?
C21 C16 C15 116.0(9) . . ?
C21 C16 C17 112.7(9) . . ?
C15 C16 C17 131.2(10) . . ?
C17 C18 C19 124.1(10) . . ?
C17 C18 H18 118.0 . . ?
C19 C18 H18 118.0 . . ?
C18 C17 C16 120.9(9) . . ?
C18 C17 Cl1 121.6(8) . . ?
C16 C17 Cl1 117.6(8) . . ?
C10 C9 C8 120.2(10) . . ?
C10 C9 H9 119.9 . . ?
C8 C9 H9 119.9 . . ?
C20 C19 C18 116.6(10) . . ?
C20 C19 H19 121.7 . . ?
C18 C19 H19 121.7 . . ?
C2 C1 C6 118.7(10) . . ?
C2 C1 B1 133.6(9) . . ?
C6 C1 B1 107.6(9) . . ?
C12 C7 C8 117.8(10) . . ?
C12 C7 C6 113.3(10) . . ?
C8 C7 C6 128.9(10) . . ?
C14 C15 C16 120.4(9) . . ?
C14 C15 H15 119.8 . . ?
C16 C15 H15 119.8 . . ?
C5 C6 C1 118.9(11) . . ?
C5 C6 C7 130.2(10) . . ?
C1 C6 C7 110.8(9) . . ?
C3 C2 C1 121.6(10) . . ?
C3 C2 H2 119.2 . . ?
C1 C2 H2 119.2 . . ?
C9 C8 C7 120.4(11) . . ?
C9 C8 H8 119.8 . . ?
C7 C8 H8 119.8 . . ?
C16 C21 N1 124.1(9) . . ?
C16 C21 C20 127.5(9) . . ?
N1 C21 C20 108.5(9) . . ?
N1 C13 C14 122.2(10) . . ?
N1 C13 H13 118.9 . . ?
C14 C13 H13 118.9 . . ?
C11 C12 C7 121.6(9) . . ?
C11 C12 B1 131.8(9) . . ?
C7 C12 B1 106.6(9) . . ?
C9 C10 C11 121.6(11) . . ?
C9 C10 H10 119.2 . . ?
C11 C10 H10 119.2 . . ?
C5 C4 C3 119.8(11) . . ?
C5 C4 H4 120.1 . . ?
C3 C4 H4 120.1 . . ?
C12 C11 C10 118.1(10) . . ?
C12 C11 H11 121.0 . . ?
C10 C11 H11 121.0 . . ?
C15 C14 C13 119.6(9) . . ?
C15 C14 H14 120.2 . . ?
C13 C14 H14 120.2 . . ?
O1 B1 C1 114.3(9) . . ?
O1 B1 N1 99.9(8) . . ?
C1 B1 N1 113.3(9) . . ?
O1 B1 C12 119.7(9) . . ?
C1 B1 C12 101.5(8) . . ?
N1 B1 C12 108.5(8) . . ?
C6 C5 C4 121.6(11) . . ?
C6 C5 H5 119.2 . . ?
C4 C5 H5 119.2 . . ?
C2 C3 C4 119.4(11) . . ?
C2 C3 H3 120.3 . . ?
C4 C3 H3 120.3 . . ?

loop_
_geom_bond_atom_site_label_1
_geom_bond_atom_site_label_2
_geom_bond_distance
_geom_bond_site_symmetry_2
_geom_bond_publ_flag
Cl1 C17 1.744(10) . ?
O1 C20 1.358(11) . ?
O1 B1 1.526(12) . ?
N1 C13 1.312(11) . ?
N1 C21 1.388(11) . ?
N1 B1 1.608(13) . ?
C20 C19 1.379(12) . ?
C20 C21 1.402(13) . ?
C16 C21 1.382(12) . ?
C16 C15 1.404(13) . ?
C16 C17 1.441(13) . ?
C18 C17 1.361(13) . ?
C18 C19 1.419(13) . ?
C18 H18 0.9300 . ?
C9 C10 1.362(14) . ?
C9 C8 1.365(14) . ?
C9 H9 0.9300 . ?
C19 H19 0.9300 . ?
C1 C2 1.380(13) . ?
C1 C6 1.439(12) . ?
C1 B1 1.600(16) . ?
C7 C12 1.391(12) . ?
C7 C8 1.457(13) . ?
C7 C6 1.458(14) . ?
C15 C14 1.373(13) . ?
C15 H15 0.9300 . ?
C6 C5 1.360(14) . ?
C2 C3 1.377(14) . ?
C2 H2 0.9300 . ?
C8 H8 0.9300 . ?
C13 C14 1.399(13) . ?
C13 H13 0.9300 . ?
C12 C11 1.385(13) . ?
C12 B1 1.654(14) . ?
C10 C11 1.430(13) . ?
C10 H10 0.9300 . ?
C4 C5 1.387(15) . ?
C4 C3 1.396(15) . ?
C4 H4 0.9300 . ?
C11 H11 0.9300 . ?
C14 H14 0.9300 . ?
C5 H5 0.9300 . ?
C3 H3 0.9300 . ?

loop_
_geom_torsion_atom_site_label_1
_geom_torsion_atom_site_label_2
_geom_torsion_atom_site_label_3
_geom_torsion_atom_site_label_4
_geom_torsion
_geom_torsion_site_symmetry_1
_geom_torsion_site_symmetry_2
_geom_torsion_site_symmetry_3
_geom_torsion_site_symmetry_4
_geom_torsion_publ_flag
B1 O1 C20 C19 173.7(10) . . . . ?
B1 O1 C20 C21 -2.5(11) . . . . ?
C19 C18 C17 C16 -1.4(15) . . . . ?
C19 C18 C17 Cl1 179.3(7) . . . . ?
C21 C16 C17 C18 2.2(14) . . . . ?
C15 C16 C17 C18 178.2(10) . . . . ?
C21 C16 C17 Cl1 -178.4(7) . . . . ?
C15 C16 C17 Cl1 -2.5(15) . . . . ?
O1 C20 C19 C18 -177.6(8) . . . . ?
C21 C20 C19 C18 -1.5(13) . . . . ?
C17 C18 C19 C20 1.0(15) . . . . ?
C21 C16 C15 C14 0.3(15) . . . . ?
C17 C16 C15 C14 -175.5(11) . . . . ?
C2 C1 C6 C5 1.9(14) . . . . ?
B1 C1 C6 C5 -179.3(9) . . . . ?
C2 C1 C6 C7 -178.0(9) . . . . ?
B1 C1 C6 C7 0.7(11) . . . . ?
C12 C7 C6 C5 -177.4(11) . . . . ?
C8 C7 C6 C5 3.3(18) . . . . ?
C12 C7 C6 C1 2.6(12) . . . . ?
C8 C7 C6 C1 -176.8(9) . . . . ?
C6 C1 C2 C3 -0.2(14) . . . . ?
B1 C1 C2 C3 -178.6(10) . . . . ?
C10 C9 C8 C7 -1.7(16) . . . . ?
C12 C7 C8 C9 0.9(14) . . . . ?
C6 C7 C8 C9 -179.7(10) . . . . ?
C15 C16 C21 N1 0.0(15) . . . . ?
C17 C16 C21 N1 176.6(9) . . . . ?
C15 C16 C21 C20 -179.7(9) . . . . ?
C17 C16 C21 C20 -3.1(15) . . . . ?
C13 N1 C21 C16 -0.6(14) . . . . ?
B1 N1 C21 C16 -177.0(9) . . . . ?
C13 N1 C21 C20 179.2(8) . . . . ?
B1 N1 C21 C20 2.8(11) . . . . ?
O1 C20 C21 C16 179.5(9) . . . . ?
C19 C20 C21 C16 2.9(15) . . . . ?
O1 C20 C21 N1 -0.2(11) . . . . ?
C19 C20 C21 N1 -176.9(8) . . . . ?
C21 N1 C13 C14 0.8(15) . . . . ?
B1 N1 C13 C14 176.1(10) . . . . ?
C8 C7 C12 C11 -2.8(14) . . . . ?
C6 C7 C12 C11 177.8(8) . . . . ?
C8 C7 C12 B1 175.0(8) . . . . ?
C6 C7 C12 B1 -4.5(11) . . . . ?
C8 C9 C10 C11 4.2(17) . . . . ?
C7 C12 C11 C10 5.1(14) . . . . ?
B1 C12 C11 C10 -171.9(9) . . . . ?
C9 C10 C11 C12 -5.9(15) . . . . ?
C16 C15 C14 C13 -0.2(16) . . . . ?
N1 C13 C14 C15 -0.4(17) . . . . ?
C20 O1 B1 C1 -117.5(9) . . . . ?
C20 O1 B1 N1 3.7(10) . . . . ?
C20 O1 B1 C12 121.9(9) . . . . ?
C2 C1 B1 O1 45.1(15) . . . . ?
C6 C1 B1 O1 -133.4(8) . . . . ?
C2 C1 B1 N1 -68.4(14) . . . . ?
C6 C1 B1 N1 113.1(9) . . . . ?
C2 C1 B1 C12 175.4(10) . . . . ?
C6 C1 B1 C12 -3.1(10) . . . . ?
C13 N1 B1 O1 -179.6(9) . . . . ?
C21 N1 B1 O1 -3.9(10) . . . . ?
C13 N1 B1 C1 -57.6(14) . . . . ?
C21 N1 B1 C1 118.0(9) . . . . ?
C13 N1 B1 C12 54.3(14) . . . . ?
C21 N1 B1 C12 -130.1(8) . . . . ?
C11 C12 B1 O1 -51.3(14) . . . . ?
C7 C12 B1 O1 131.3(9) . . . . ?
C11 C12 B1 C1 -178.1(9) . . . . ?
C7 C12 B1 C1 4.5(9) . . . . ?
C11 C12 B1 N1 62.3(13) . . . . ?
C7 C12 B1 N1 -115.0(9) . . . . ?
C1 C6 C5 C4 -3.0(16) . . . . ?
C7 C6 C5 C4 176.9(10) . . . . ?
C3 C4 C5 C6 2.4(17) . . . . ?
C1 C2 C3 C4 -0.4(16) . . . . ?
C5 C4 C3 C2 -0.7(16) . . . . ?
